data_4078478
loop_
_publ_author_name
'Jian, Zhongbao'
'Petrov, Alex R.'
'Hangaly, Noa K.'
'Li, Shihui'
'Rong, Weifeng'
'Mou, Zehuai'
'Rufanov, Konstantin A.'
'Harms, Klaus'
'Sundermeyer, J\"org'
'Cui, Dongmei'

_publ_section_title
;
 Phosphazene-Functionalized Cyclopentadienyl and Its Derivatives Ligated
 Rare-Earth Metal Alkyl Complexes: Synthesis, Structures, and Catalysis on
 Ethylene Polymerization
;
_journal_issue 11
_journal_name_full Organometallics
_journal_page_first 4267
_journal_paper_doi 10.1021/om300263p
_journal_volume 31
_journal_year 2012
_chemical_formula_sum 'C41 H61 N O P Si2 Y'
_chemical_formula_weight 759.97
_chemical_name_systematic
; 
 ? 
;
_space_group_IT_number 2
_symmetry_cell_setting triclinic
_symmetry_space_group_name_Hall '-P 1'
_symmetry_space_group_name_H-M 'P -1'
_atom_sites_solution_hydrogens geom
_atom_sites_solution_primary direct
_atom_sites_solution_secondary difmap
_audit_creation_method SHELXL-97
_cell_angle_alpha 103.1530(10)
_cell_angle_beta 103.2920(10)
_cell_angle_gamma 100.4000(10)
_cell_formula_units_Z 2
_cell_length_a 10.4412(6)
_cell_length_b 11.3389(7)
_cell_length_c 18.9326(11)
_cell_measurement_temperature 185(2)
_cell_volume 2059.1(2)
_computing_structure_refinement 'SHELXL-97 (Sheldrick, 1997)'
_computing_structure_solution 'SHELXS-97 (Sheldrick, 1990)'
_diffrn_ambient_temperature 185(2)
_diffrn_measured_fraction_theta_full 0.981
_diffrn_measured_fraction_theta_max 0.981
_diffrn_radiation_monochromator graphite
_diffrn_radiation_source 'fine-focus sealed tube'
_diffrn_radiation_type MoK\a
_diffrn_radiation_wavelength 0.71073
_diffrn_reflns_av_R_equivalents 0.0398
_diffrn_reflns_av_sigmaI/netI 0.0958
_diffrn_reflns_limit_h_max 10
_diffrn_reflns_limit_h_min -12
_diffrn_reflns_limit_k_max 13
_diffrn_reflns_limit_k_min -10
_diffrn_reflns_limit_l_max 23
_diffrn_reflns_limit_l_min -22
_diffrn_reflns_number 11491
_diffrn_reflns_theta_full 26.06
_diffrn_reflns_theta_max 26.06
_diffrn_reflns_theta_min 1.15
_exptl_absorpt_coefficient_mu 1.544
_exptl_absorpt_correction_T_max 0.7686
_exptl_absorpt_correction_T_min 0.6462
_exptl_absorpt_correction_type multi-scan
_exptl_crystal_density_diffrn 1.226
_exptl_crystal_density_method 'not measured'
_exptl_crystal_F_000 808
_exptl_crystal_size_max 0.31
_exptl_crystal_size_mid 0.23
_exptl_crystal_size_min 0.18
_refine_diff_density_max 0.571
_refine_diff_density_min -0.514
_refine_diff_density_rms 0.088
_refine_ls_extinction_method none
_refine_ls_goodness_of_fit_ref 1.009
_refine_ls_hydrogen_treatment constr
_refine_ls_matrix_type full
_refine_ls_number_parameters 434
_refine_ls_number_reflns 7998
_refine_ls_number_restraints 0
_refine_ls_restrained_S_all 1.009
_refine_ls_R_factor_all 0.0891
_refine_ls_R_factor_gt 0.0532
_refine_ls_shift/su_max 0.001
_refine_ls_shift/su_mean 0.000
_refine_ls_structure_factor_coef Fsqd
_refine_ls_weighting_details 'calc w=1/[\s^2^(Fo^2^)+(0.0299P)^2^+1.7950P] where P=(Fo^2^+2Fc^2^)/3'
_refine_ls_weighting_scheme calc
_refine_ls_wR_factor_gt 0.0952
_refine_ls_wR_factor_ref 0.1122
_reflns_number_gt 5602
_reflns_number_total 7998
_reflns_threshold_expression >2sigma(I)
_cod_data_source_file om300263p_si_002.cif
_cod_data_source_block 2b
_cod_depositor_comments
;
The following automatic conversions were performed:

'_symmetry_cell_setting' value 'TRICLINIC' changed to 'triclinic'
according to /home/saulius/struct/CIF-dictionaries/cif_core.dic
dictionary named 'cif_core.dic' version 2.4.1 from
2010-06-29.

'_exptl_absorpt_correction_type' value 'MULTI-SCAN'
changed to 'multi-scan' according to
/home/saulius/struct/CIF-dictionaries/cif_core.dic dictionary named
'cif_core.dic' version 2.4.1 from
2010-06-29.

'_refine_ls_hydrogen_treatment' value 'CONSTR' changed
to 'constr' according to
/home/saulius/struct/CIF-dictionaries/cif_core.dic dictionary named
'cif_core.dic' version 2.4.1 from 2010-06-29.

Automatic conversion script
Id: cif_fix_values 1891 2012-01-12 08:04:46Z andrius 
;
_cod_original_sg_symbol_H-M P-1
_cod_database_code 4078478

loop_
_symmetry_equiv_pos_as_xyz
'x, y, z'
'-x, -y, -z'

loop_
_atom_site_label
_atom_site_type_symbol
_atom_site_fract_x
_atom_site_fract_y
_atom_site_fract_z
_atom_site_U_iso_or_equiv
_atom_site_adp_type
_atom_site_occupancy
_atom_site_symmetry_multiplicity
_atom_site_calc_flag
_atom_site_refinement_flags
Y1 Y 0.85884(4) 0.75619(4) 0.70323(2) 0.01977(11) Uani 1 1 d .
P1 P 0.85504(10) 0.74708(9) 0.87105(6) 0.0202(2) Uani 1 1 d .
Si2 Si 1.24691(11) 0.90636(11) 0.71689(7) 0.0279(3) Uani 1 1 d .
Si1 Si 0.73982(13) 0.85281(13) 0.52341(7) 0.0404(3) Uani 1 1 d .
O1 O 0.8316(3) 0.5429(2) 0.62677(14) 0.0273(7) Uani 1 1 d .
N1 N 0.8084(3) 0.6382(3) 0.79233(17) 0.0196(7) Uani 1 1 d .
C12 C 1.0238(4) 0.7707(4) 0.9330(2) 0.0222(9) Uani 1 1 d .
C2 C 0.9666(4) 0.9583(3) 0.8290(2) 0.0235(9) Uani 1 1 d .
H2 H 1.0571 0.9693 0.8549 0.028 Uiso 1 1 calc R
C5 C 0.7351(4) 0.8908(3) 0.7876(2) 0.0238(9) Uani 1 1 d .
H5 H 0.6462 0.8489 0.7813 0.029 Uiso 1 1 calc R
C18 C 0.7461(4) 0.5106(4) 0.7848(2) 0.0214(9) Uani 1 1 d .
C4 C 0.7753(4) 0.9742(4) 0.7489(2) 0.0273(10) Uani 1 1 d .
H4 H 0.7179 0.9987 0.7126 0.033 Uiso 1 1 calc R
C1 C 0.8525(4) 0.8801(3) 0.8385(2) 0.0204(9) Uani 1 1 d .
C24 C 0.9739(4) 0.4526(4) 0.7921(2) 0.0331(11) Uani 1 1 d .
H24 H 1.0010 0.5392 0.7907 0.040 Uiso 1 1 calc R
C17 C 1.1331(4) 0.7606(4) 0.9038(2) 0.0274(10) Uani 1 1 d .
H17 H 1.1201 0.7414 0.8518 0.033 Uiso 1 1 calc R
C23 C 0.8225(4) 0.4206(4) 0.7826(2) 0.0264(10) Uani 1 1 d .
C13 C 1.0474(4) 0.8035(4) 1.0111(2) 0.0287(10) Uani 1 1 d .
H13 H 0.9756 0.8124 1.0315 0.034 Uiso 1 1 calc R
C11 C 0.7330(4) 0.6270(4) 0.9593(2) 0.0322(10) Uani 1 1 d .
H11 H 0.7692 0.5612 0.9409 0.039 Uiso 1 1 calc R
C6 C 0.7497(4) 0.7330(4) 0.9336(2) 0.0252(9) Uani 1 1 d .
C7 C 0.6963(4) 0.8303(4) 0.9614(2) 0.0317(10) Uani 1 1 d .
H7 H 0.7072 0.9012 0.9443 0.038 Uiso 1 1 calc R
C3 C 0.9181(4) 1.0155(4) 0.7739(2) 0.0272(10) Uani 1 1 d .
H3 H 0.9710 1.0714 0.7566 0.033 Uiso 1 1 calc R
C19 C 0.6045(4) 0.4737(4) 0.7738(2) 0.0232(9) Uani 1 1 d .
C34 C 1.0867(4) 0.7860(4) 0.6902(2) 0.0272(10) Uani 1 1 d .
H34A H 1.1172 0.7200 0.7089 0.033 Uiso 1 1 calc R
H34B H 1.0692 0.7566 0.6358 0.033 Uiso 1 1 calc R
C20 C 0.5452(4) 0.3487(4) 0.7630(2) 0.0333(11) Uani 1 1 d .
H20 H 0.4522 0.3238 0.7557 0.040 Uiso 1 1 calc R
C30 C 0.7031(4) 0.7628(4) 0.5885(2) 0.0305(10) Uani 1 1 d .
H30A H 0.6682 0.6767 0.5578 0.037 Uiso 1 1 calc R
H30B H 0.6273 0.7882 0.6038 0.037 Uiso 1 1 calc R
C14 C 1.1759(4) 0.8229(4) 1.0588(2) 0.0358(11) Uani 1 1 d .
H14 H 1.1901 0.8450 1.1109 0.043 Uiso 1 1 calc R
C36 C 1.3513(4) 0.8780(4) 0.6492(2) 0.0392(12) Uani 1 1 d .
H36A H 1.3754 0.7999 0.6479 0.059 Uiso 1 1 calc R
H36B H 1.4323 0.9444 0.6654 0.059 Uiso 1 1 calc R
H36C H 1.2996 0.8751 0.5996 0.059 Uiso 1 1 calc R
C21 C 0.6203(4) 0.2606(4) 0.7628(3) 0.0378(11) Uani 1 1 d .
H21 H 0.5788 0.1776 0.7565 0.045 Uiso 1 1 calc R
C16 C 1.2613(4) 0.7791(4) 0.9518(2) 0.0336(11) Uani 1 1 d .
H16 H 1.3338 0.7710 0.9319 0.040 Uiso 1 1 calc R
C10 C 0.6625(4) 0.6202(5) 1.0123(2) 0.0396(12) Uani 1 1 d .
H10 H 0.6499 0.5489 1.0289 0.048 Uiso 1 1 calc R
C27 C 0.5122(4) 0.5634(4) 0.7704(2) 0.0278(10) Uani 1 1 d .
H27 H 0.5701 0.6486 0.7912 0.033 Uiso 1 1 calc R
C38 C 0.6998(4) 0.4511(4) 0.5999(2) 0.0329(11) Uani 1 1 d .
H38A H 0.6270 0.4923 0.6039 0.039 Uiso 1 1 calc R
H38B H 0.6982 0.3913 0.6292 0.039 Uiso 1 1 calc R
C22 C 0.7569(4) 0.2968(4) 0.7720(2) 0.0356(11) Uani 1 1 d .
H22 H 0.8074 0.2371 0.7712 0.043 Uiso 1 1 calc R
C8 C 0.6262(4) 0.8224(5) 1.0149(2) 0.0425(13) Uani 1 1 d .
H8 H 0.5895 0.8879 1.0333 0.051 Uiso 1 1 calc R
C15 C 1.2822(4) 0.8096(4) 1.0293(2) 0.0351(11) Uani 1 1 d .
H15 H 1.3683 0.8211 1.0613 0.042 Uiso 1 1 calc R
C28 C 0.4134(4) 0.5484(5) 0.8176(3) 0.0425(12) Uani 1 1 d .
H28A H 0.3630 0.6112 0.8170 0.064 Uiso 1 1 calc R
H28B H 0.4631 0.5574 0.8688 0.064 Uiso 1 1 calc R
H28C H 0.3520 0.4670 0.7969 0.064 Uiso 1 1 calc R
C41 C 0.9048(5) 0.5140(4) 0.5702(3) 0.0427(13) Uani 1 1 d .
H41A H 0.9944 0.5058 0.5938 0.051 Uiso 1 1 calc R
H41B H 0.9147 0.5796 0.5453 0.051 Uiso 1 1 calc R
C26 C 1.0121(5) 0.3686(4) 0.7281(3) 0.0473(13) Uani 1 1 d .
H26A H 0.9983 0.2850 0.7327 0.071 Uiso 1 1 calc R
H26B H 1.1057 0.4001 0.7315 0.071 Uiso 1 1 calc R
H26C H 0.9560 0.3684 0.6801 0.071 Uiso 1 1 calc R
C9 C 0.6106(5) 0.7184(5) 1.0408(3) 0.0457(13) Uani 1 1 d .
H9 H 0.5652 0.7143 1.0774 0.055 Uiso 1 1 calc R
C35 C 1.3595(4) 0.9142(5) 0.8103(2) 0.0490(14) Uani 1 1 d .
H35A H 1.3147 0.9353 0.8487 0.074 Uiso 1 1 calc R
H35B H 1.4424 0.9767 0.8216 0.074 Uiso 1 1 calc R
H35C H 1.3797 0.8345 0.8089 0.074 Uiso 1 1 calc R
C25 C 1.0526(5) 0.4430(5) 0.8682(3) 0.0528(14) Uani 1 1 d .
H25A H 1.0270 0.4938 0.9080 0.079 Uiso 1 1 calc R
H25B H 1.1482 0.4715 0.8751 0.079 Uiso 1 1 calc R
H25C H 1.0323 0.3576 0.8694 0.079 Uiso 1 1 calc R
C33 C 0.5887(5) 0.8428(5) 0.4452(3) 0.0577(16) Uani 1 1 d .
H33A H 0.5492 0.7570 0.4166 0.087 Uiso 1 1 calc R
H33B H 0.6160 0.8899 0.4126 0.087 Uiso 1 1 calc R
H33C H 0.5230 0.8764 0.4660 0.087 Uiso 1 1 calc R
C29 C 0.4330(5) 0.5502(5) 0.6899(3) 0.0518(14) Uani 1 1 d .
H29A H 0.4945 0.5765 0.6626 0.078 Uiso 1 1 calc R
H29B H 0.3691 0.6014 0.6905 0.078 Uiso 1 1 calc R
H29C H 0.3852 0.4645 0.6656 0.078 Uiso 1 1 calc R
C40 C 0.8209(5) 0.3928(5) 0.5145(3) 0.0664(19) Uani 1 1 d .
H40A H 0.8252 0.3914 0.4636 0.080 Uiso 1 1 calc R
H40B H 0.8518 0.3227 0.5274 0.080 Uiso 1 1 calc R
C32 C 0.8087(6) 1.0235(5) 0.5716(3) 0.073(2) Uani 1 1 d .
H32A H 0.7439 1.0552 0.5942 0.110 Uiso 1 1 calc R
H32B H 0.8255 1.0666 0.5352 0.110 Uiso 1 1 calc R
H32C H 0.8919 1.0365 0.6100 0.110 Uiso 1 1 calc R
C31 C 0.8645(6) 0.7952(7) 0.4767(3) 0.089(2) Uani 1 1 d .
H31A H 0.9501 0.8113 0.5139 0.134 Uiso 1 1 calc R
H31B H 0.8759 0.8377 0.4393 0.134 Uiso 1 1 calc R
H31C H 0.8316 0.7070 0.4529 0.134 Uiso 1 1 calc R
C39 C 0.6852(5) 0.3887(6) 0.5204(3) 0.073(2) Uani 1 1 d .
H39A H 0.6327 0.3029 0.5064 0.087 Uiso 1 1 calc R
H39B H 0.6399 0.4319 0.4874 0.087 Uiso 1 1 calc R
C37 C 1.2233(5) 1.0663(4) 0.7225(3) 0.0543(15) Uani 1 1 d .
H37A H 1.1497 1.0632 0.6805 0.081 Uiso 1 1 calc R
H37B H 1.3050 1.1191 0.7211 0.081 Uiso 1 1 calc R
H37C H 1.2029 1.0992 0.7689 0.081 Uiso 1 1 calc R

loop_
_atom_site_aniso_label
_atom_site_aniso_U_11
_atom_site_aniso_U_22
_atom_site_aniso_U_33
_atom_site_aniso_U_23
_atom_site_aniso_U_13
_atom_site_aniso_U_12
Y1 0.0197(2) 0.0182(2) 0.0209(2) 0.00510(16) 0.00580(16) 0.00397(15)
P1 0.0196(6) 0.0208(6) 0.0206(5) 0.0056(4) 0.0067(5) 0.0048(4)
Si2 0.0234(7) 0.0255(7) 0.0315(7) 0.0029(5) 0.0106(5) 0.0008(5)
Si1 0.0364(8) 0.0493(9) 0.0335(7) 0.0224(7) 0.0020(6) 0.0021(6)
O1 0.0290(17) 0.0226(15) 0.0266(15) 0.0004(12) 0.0109(13) 0.0017(12)
N1 0.0189(18) 0.0180(17) 0.0200(17) 0.0039(14) 0.0036(14) 0.0036(14)
C12 0.021(2) 0.022(2) 0.021(2) 0.0035(17) 0.0023(17) 0.0038(17)
C2 0.023(2) 0.018(2) 0.026(2) 0.0022(17) 0.0049(18) 0.0045(17)
C5 0.022(2) 0.018(2) 0.029(2) 0.0015(18) 0.0076(18) 0.0061(17)
C18 0.022(2) 0.023(2) 0.016(2) 0.0052(17) 0.0026(17) 0.0028(17)
C4 0.032(3) 0.025(2) 0.029(2) 0.0066(19) 0.010(2) 0.0166(19)
C1 0.022(2) 0.015(2) 0.022(2) -0.0001(16) 0.0079(17) 0.0034(16)
C24 0.024(2) 0.026(2) 0.048(3) 0.012(2) 0.006(2) 0.0101(19)
C17 0.023(2) 0.037(3) 0.019(2) 0.0029(19) 0.0050(18) 0.0054(19)
C23 0.027(2) 0.022(2) 0.029(2) 0.0072(19) 0.0050(19) 0.0058(18)
C13 0.024(2) 0.033(3) 0.029(2) 0.007(2) 0.009(2) 0.0071(19)
C11 0.022(2) 0.046(3) 0.032(2) 0.018(2) 0.009(2) 0.008(2)
C6 0.018(2) 0.035(2) 0.021(2) 0.0052(19) 0.0061(17) 0.0033(18)
C7 0.026(2) 0.038(3) 0.029(2) 0.004(2) 0.009(2) 0.007(2)
C3 0.032(3) 0.016(2) 0.037(3) 0.0052(19) 0.017(2) 0.0053(18)
C19 0.022(2) 0.026(2) 0.020(2) 0.0061(18) 0.0043(17) 0.0032(18)
C34 0.022(2) 0.034(2) 0.024(2) 0.0048(19) 0.0079(18) 0.0050(19)
C20 0.021(2) 0.030(3) 0.044(3) 0.008(2) 0.007(2) -0.0013(19)
C30 0.029(3) 0.032(3) 0.028(2) 0.007(2) 0.0042(19) 0.0077(19)
C14 0.032(3) 0.048(3) 0.022(2) 0.003(2) 0.005(2) 0.010(2)
C36 0.034(3) 0.035(3) 0.045(3) 0.006(2) 0.017(2) 0.002(2)
C21 0.035(3) 0.021(2) 0.055(3) 0.015(2) 0.008(2) 0.001(2)
C16 0.019(2) 0.046(3) 0.033(3) 0.005(2) 0.009(2) 0.009(2)
C10 0.023(3) 0.063(3) 0.035(3) 0.027(3) 0.005(2) 0.005(2)
C27 0.023(2) 0.025(2) 0.034(2) 0.0084(19) 0.0071(19) 0.0044(18)
C38 0.026(3) 0.031(3) 0.036(3) 0.003(2) 0.011(2) 0.000(2)
C22 0.034(3) 0.024(2) 0.050(3) 0.016(2) 0.005(2) 0.010(2)
C8 0.028(3) 0.063(4) 0.036(3) 0.004(3) 0.016(2) 0.012(2)
C15 0.023(2) 0.048(3) 0.026(2) 0.006(2) -0.003(2) 0.007(2)
C28 0.026(3) 0.056(3) 0.044(3) 0.012(3) 0.011(2) 0.010(2)
C41 0.048(3) 0.034(3) 0.040(3) -0.007(2) 0.027(2) -0.002(2)
C26 0.042(3) 0.042(3) 0.066(4) 0.017(3) 0.021(3) 0.020(2)
C9 0.032(3) 0.079(4) 0.030(3) 0.019(3) 0.017(2) 0.011(3)
C35 0.032(3) 0.065(4) 0.039(3) 0.005(3) 0.010(2) -0.006(2)
C25 0.030(3) 0.063(4) 0.064(4) 0.031(3) -0.003(3) 0.012(3)
C33 0.058(4) 0.060(4) 0.045(3) 0.028(3) -0.005(3) -0.002(3)
C29 0.061(4) 0.073(4) 0.039(3) 0.025(3) 0.018(3) 0.043(3)
C40 0.056(4) 0.055(4) 0.066(4) -0.023(3) 0.039(3) -0.016(3)
C32 0.091(5) 0.055(4) 0.050(3) 0.031(3) -0.010(3) -0.026(3)
C31 0.077(5) 0.157(7) 0.071(4) 0.071(5) 0.042(4) 0.042(4)
C39 0.050(4) 0.091(5) 0.039(3) -0.029(3) 0.018(3) -0.024(3)
C37 0.036(3) 0.033(3) 0.099(4) 0.017(3) 0.033(3) 0.006(2)

loop_
_atom_type_symbol
_atom_type_description
_atom_type_scat_dispersion_real
_atom_type_scat_dispersion_imag
_atom_type_scat_source
C C 0.0033 0.0016 'International Tables Vol C Tables 4.2.6.8 and 6.1.1.4'
H H 0.0000 0.0000 'International Tables Vol C Tables 4.2.6.8 and 6.1.1.4'
N N 0.0061 0.0033 'International Tables Vol C Tables 4.2.6.8 and 6.1.1.4'
O O 0.0106 0.0060 'International Tables Vol C Tables 4.2.6.8 and 6.1.1.4'
Si Si 0.0817 0.0704 'International Tables Vol C Tables 4.2.6.8 and 6.1.1.4'
P P 0.1023 0.0942 'International Tables Vol C Tables 4.2.6.8 and 6.1.1.4'
Y Y -2.7962 3.5667 'International Tables Vol C Tables 4.2.6.8 and 6.1.1.4'

loop_
_geom_angle_atom_site_label_1
_geom_angle_atom_site_label_2
_geom_angle_atom_site_label_3
_geom_angle
C34 Y1 C30 109.70(14)
C34 Y1 O1 83.50(11)
C30 Y1 O1 81.62(12)
C34 Y1 N1 116.58(12)
C30 Y1 N1 127.22(12)
O1 Y1 N1 79.83(9)
C34 Y1 C1 112.34(12)
C30 Y1 C1 121.60(13)
O1 Y1 C1 140.85(10)
N1 Y1 C1 61.02(11)
C34 Y1 C5 134.43(13)
C30 Y1 C5 90.95(13)
O1 Y1 C5 140.93(11)
N1 Y1 C5 74.47(11)
C1 Y1 C5 30.95(11)
C34 Y1 C2 85.53(12)
C30 Y1 C2 123.06(13)
O1 Y1 C2 155.22(11)
N1 Y1 C2 85.39(11)
C1 Y1 C2 30.52(11)
C5 Y1 C2 49.98(12)
C34 Y1 C4 115.58(13)
C30 Y1 C4 76.64(13)
O1 Y1 C4 154.87(11)
N1 Y1 C4 103.50(11)
C1 Y1 C4 49.37(12)
C5 Y1 C4 29.34(11)
C2 Y1 C4 48.59(12)
C34 Y1 C3 88.31(13)
C30 Y1 C3 95.00(13)
O1 Y1 C3 169.46(10)
N1 Y1 C3 109.89(11)
C1 Y1 C3 48.99(12)
C5 Y1 C3 48.65(12)
C2 Y1 C3 28.97(11)
C4 Y1 C3 29.10(11)
N1 P1 C1 101.08(17)
N1 P1 C6 115.61(17)
C1 P1 C6 112.66(19)
N1 P1 C12 117.87(17)
C1 P1 C12 107.36(18)
C6 P1 C12 102.37(18)
C34 Si2 C37 113.7(2)
C34 Si2 C35 112.1(2)
C37 Si2 C35 106.5(2)
C34 Si2 C36 113.32(19)
C37 Si2 C36 105.4(2)
C35 Si2 C36 105.1(2)
C30 Si1 C31 110.5(2)
C30 Si1 C33 114.2(2)
C31 Si1 C33 105.8(3)
C30 Si1 C32 112.6(2)
C31 Si1 C32 108.5(3)
C33 Si1 C32 104.7(2)
C41 O1 C38 107.4(3)
C41 O1 Y1 122.6(2)
C38 O1 Y1 121.5(2)
C18 N1 P1 123.4(3)
C18 N1 Y1 134.7(2)
P1 N1 Y1 101.77(14)
C17 C12 C13 118.5(4)
C17 C12 P1 120.9(3)
C13 C12 P1 120.6(3)
C3 C2 C1 107.7(4)
C3 C2 Y1 78.7(2)
C1 C2 Y1 70.9(2)
C4 C5 C1 108.4(3)
C4 C5 Y1 80.2(2)
C1 C5 Y1 73.8(2)
C23 C18 C19 119.8(4)
C23 C18 N1 120.6(3)
C19 C18 N1 119.5(3)
C5 C4 C3 108.3(4)
C5 C4 Y1 70.4(2)
C3 C4 Y1 77.0(2)
C5 C1 C2 107.3(4)
C5 C1 P1 121.7(3)
C2 C1 P1 125.4(3)
C5 C1 Y1 75.2(2)
C2 C1 Y1 78.6(2)
P1 C1 Y1 91.33(14)
C23 C24 C25 110.9(4)
C23 C24 C26 112.1(4)
C25 C24 C26 109.6(4)
C16 C17 C12 120.2(4)
C22 C23 C18 118.7(4)
C22 C23 C24 118.5(4)
C18 C23 C24 122.8(4)
C14 C13 C12 121.1(4)
C10 C11 C6 119.7(4)
C7 C6 C11 119.8(4)
C7 C6 P1 120.6(3)
C11 C6 P1 119.2(3)
C6 C7 C8 119.9(4)
C2 C3 C4 108.4(4)
C2 C3 Y1 72.3(2)
C4 C3 Y1 73.9(2)
C20 C19 C18 118.6(4)
C20 C19 C27 118.0(4)
C18 C19 C27 123.4(4)
Si2 C34 Y1 141.5(2)
C21 C20 C19 121.9(4)
Si1 C30 Y1 127.2(2)
C15 C14 C13 119.9(4)
C22 C21 C20 119.0(4)
C15 C16 C17 120.4(4)
C9 C10 C11 120.4(5)
C29 C27 C28 109.1(4)
C29 C27 C19 112.1(3)
C28 C27 C19 112.7(4)
O1 C38 C39 105.5(3)
C21 C22 C23 121.9(4)
C9 C8 C7 120.4(5)
C14 C15 C16 120.0(4)
O1 C41 C40 106.0(3)
C8 C9 C10 119.8(4)
C39 C40 C41 104.2(4)
C40 C39 C38 106.1(4)

loop_
_geom_bond_atom_site_label_1
_geom_bond_atom_site_label_2
_geom_bond_distance
Y1 C34 2.419(4)
Y1 C30 2.421(4)
Y1 O1 2.448(3)
Y1 N1 2.469(3)
Y1 C1 2.647(4)
Y1 C5 2.665(4)
Y1 C2 2.746(4)
Y1 C4 2.788(4)
Y1 C3 2.827(4)
P1 N1 1.611(3)
P1 C1 1.757(4)
P1 C6 1.806(4)
P1 C12 1.813(4)
Si2 C34 1.841(4)
Si2 C37 1.856(5)
Si2 C35 1.859(5)
Si2 C36 1.875(4)
Si1 C30 1.832(4)
Si1 C31 1.864(6)
Si1 C33 1.866(5)
Si1 C32 1.868(5)
O1 C41 1.465(5)
O1 C38 1.468(4)
N1 C18 1.436(5)
C12 C17 1.389(5)
C12 C13 1.391(5)
C2 C3 1.396(5)
C2 C1 1.423(5)
C5 C4 1.386(5)
C5 C1 1.418(5)
C18 C23 1.403(5)
C18 C19 1.413(5)
C4 C3 1.411(5)
C24 C23 1.515(5)
C24 C25 1.524(6)
C24 C26 1.539(6)
C17 C16 1.384(5)
C23 C22 1.393(5)
C13 C14 1.382(5)
C11 C10 1.382(6)
C11 C6 1.393(6)
C6 C7 1.378(6)
C7 C8 1.390(6)
C19 C20 1.388(5)
C19 C27 1.524(5)
C20 C21 1.377(6)
C14 C15 1.369(6)
C21 C22 1.369(6)
C16 C15 1.383(5)
C10 C9 1.380(7)
C27 C29 1.518(6)
C27 C28 1.524(5)
C38 C39 1.470(6)
C8 C9 1.374(7)
C41 C40 1.500(6)
C40 C39 1.440(7)
